data_7717926
loop_
_publ_author_name
'Kosaka, Wataru'
'Watanabe, Yudai'
'Kitayama, Taku'
'Itoh, Chisa'
'Miyasaka, Hitoshi'

_publ_section_title
;
 Introduction of substituents for tuning the redox properties of
 benzoate-bridged paddlewheel diruthenium(II,II) complexes: what does the
 OH group bring?
;
_journal_issue 5
_journal_name_full 'Dalton transactions (Cambridge, England : 2003)'
_journal_page_first 1838
_journal_page_last 1849
_journal_paper_doi 10.1039/d4dt03020f
_journal_volume 54
_journal_year 2025
_chemical_formula_moiety 'C36 H32 Br4 O14 Ru2'
_chemical_formula_sum 'C36 H32 Br4 O14 Ru2'
_chemical_formula_weight 1210.39
_space_group_crystal_system triclinic
_space_group_IT_number 2
_space_group_name_Hall '-P 1'
_space_group_name_H-M_alt 'P -1'
_atom_sites_solution_hydrogens geom
_atom_sites_solution_primary dual
_audit_creation_date 2021-01-22
_audit_creation_method
;
Olex2 1.3
(compiled Nov 21 2019 18:26:39 for OlexSys, GUI svn.r6003)
;
_audit_update_record
;
2024-10-28 deposited with the CCDC.	2024-12-11 downloaded from the CCDC.
;
_cell_angle_alpha 70.963(4)
_cell_angle_beta 89.019(4)
_cell_angle_gamma 81.985(4)
_cell_formula_units_Z 1
_cell_length_a 9.1173(5)
_cell_length_b 10.0764(4)
_cell_length_c 11.2003(5)
_cell_measurement_reflns_used 6708
_cell_measurement_temperature 102.15
_cell_measurement_theta_max 31.1900
_cell_measurement_theta_min 2.1500
_cell_volume 962.75(8)
_computing_cell_refinement 'CrysAlisPro 1.171.41.89a (Rigaku OD, 2020)'
_computing_data_collection 'CrysAlisPro 1.171.41.89a (Rigaku OD, 2020)'
_computing_data_reduction 'CrysAlisPro 1.171.41.89a (Rigaku OD, 2020)'
_computing_molecular_graphics 'Olex2 1.3 (Dolomanov et al., 2009)'
_computing_publication_material 'Olex2 1.3 (Dolomanov et al., 2009)'
_computing_structure_refinement 'SHELXL 2018/3 (Sheldrick, 2015)'
_computing_structure_solution 'SHELXT 2018/2 (Sheldrick, 2018)'
_diffrn_ambient_temperature 102.15
_diffrn_detector 'Hybrid Pixel Array Detector'
_diffrn_detector_area_resol_mean 10.0000
_diffrn_detector_type HyPix
_diffrn_measured_fraction_theta_full 0.999
_diffrn_measured_fraction_theta_max 0.975
_diffrn_measurement_details
;
List of Runs (angles in degrees, time in seconds):

  # Type    Start    End  Width  t~exp~   \w     \q     \k     \f   Frames
#--------------------------------------------------------------------------
  1  \w    -64.00  10.00   0.50    0.69    --   -3.60 -57.00  90.00  148
  2  \w    -74.00   3.00   0.50    0.69    --   -3.60 -19.00 150.00  154
  3  \w    -75.00   5.00   0.50    0.69    --   -3.60 -57.00 -30.00  160
  4  \w    -29.00  -4.00   0.50    0.69    --    4.30 -38.00-180.00   50
  5  \w      2.00  61.00   0.50    0.69    --   -3.60  77.00 -90.00  118
;
_diffrn_measurement_device 'four-circle diffractometer'
_diffrn_measurement_device_type 'ROD, Synergy Custom system, HyPix'
_diffrn_measurement_method '\w scans'
_diffrn_orient_matrix_type 'CrysAlisPro convention (1999,Acta A55,543-557)'
_diffrn_orient_matrix_UB_11 0.0165897000
_diffrn_orient_matrix_UB_12 -0.0734075000
_diffrn_orient_matrix_UB_13 0.0343300000
_diffrn_orient_matrix_UB_21 -0.0195199000
_diffrn_orient_matrix_UB_22 0.0138898000
_diffrn_orient_matrix_UB_23 0.0567910000
_diffrn_orient_matrix_UB_31 -0.0743089000
_diffrn_orient_matrix_UB_32 -0.0087691000
_diffrn_orient_matrix_UB_33 -0.0094015000
_diffrn_radiation_monochromator mirror
_diffrn_radiation_probe x-ray
_diffrn_radiation_type 'Mo K\a'
_diffrn_radiation_wavelength 0.71073
_diffrn_reflns_av_R_equivalents 0.0222
_diffrn_reflns_av_unetI/netI 0.0273
_diffrn_reflns_Laue_measured_fraction_full 0.999
_diffrn_reflns_Laue_measured_fraction_max 0.975
_diffrn_reflns_limit_h_max 11
_diffrn_reflns_limit_h_min -10
_diffrn_reflns_limit_k_max 12
_diffrn_reflns_limit_k_min -13
_diffrn_reflns_limit_l_max 14
_diffrn_reflns_limit_l_min -14
_diffrn_reflns_number 10840
_diffrn_reflns_point_group_measured_fraction_full 0.999
_diffrn_reflns_point_group_measured_fraction_max 0.975
_diffrn_reflns_theta_full 25.242
_diffrn_reflns_theta_max 27.498
_diffrn_reflns_theta_min 2.895
_diffrn_source 'Rotating-anode X-ray tube'
_diffrn_source_type 'Rigaku (Mo) X-ray Source'
_exptl_absorpt_coefficient_mu 5.003
_exptl_absorpt_correction_T_max 1.00000
_exptl_absorpt_correction_T_min 0.54946
_exptl_absorpt_correction_type multi-scan
_exptl_absorpt_process_details
;
CrysAlisPro 1.171.41.89a (Rigaku Oxford Diffraction, 2020)
Empirical absorption correction using spherical harmonics,
implemented in SCALE3 ABSPACK scaling algorithm.
;
_exptl_crystal_colour brown
_exptl_crystal_colour_primary brown
_exptl_crystal_density_diffrn 2.088
_exptl_crystal_description plate
_exptl_crystal_F_000 588
_exptl_crystal_size_max 0.167
_exptl_crystal_size_mid 0.155
_exptl_crystal_size_min 0.034
_refine_diff_density_max 1.406
_refine_diff_density_min -0.953
_refine_diff_density_rms 0.105
_refine_ls_extinction_method none
_refine_ls_goodness_of_fit_ref 1.041
_refine_ls_hydrogen_treatment constr
_refine_ls_matrix_type full
_refine_ls_number_parameters 255
_refine_ls_number_reflns 4318
_refine_ls_number_restraints 0
_refine_ls_restrained_S_all 1.041
_refine_ls_R_factor_all 0.0319
_refine_ls_R_factor_gt 0.0268
_refine_ls_shift/su_max 0.001
_refine_ls_shift/su_mean 0.000
_refine_ls_structure_factor_coef Fsqd
_refine_ls_weighting_details 'w=1/[\s^2^(Fo^2^)+(0.0319P)^2^+1.5126P] where P=(Fo^2^+2Fc^2^)/3'
_refine_ls_weighting_scheme calc
_refine_ls_wR_factor_gt 0.0642
_refine_ls_wR_factor_ref 0.0660
_reflns_Friedel_coverage 0.000
_reflns_number_gt 3850
_reflns_number_total 4318
_reflns_threshold_expression 'I > 2\s(I)'
_cod_data_source_file d4dt03020f2.cif
_cod_data_source_block ru2_5br2oh_auto
_cod_database_code 7717926
_shelx_shelxl_version_number 2018/3
_chemical_oxdiff_formula Ru2C36H32O14Br2
_chemical_oxdiff_usercomment 180d
_shelx_space_group_comment
;
The symmetry employed for this shelxl refinement is uniquely defined
by the following loop, which should always be used as a source of
symmetry information in preference to the above space-group names.
They are only intended as comments.
;
_reflns_odcompleteness_completeness 99.92
_reflns_odcompleteness_iscentric 1
_reflns_odcompleteness_theta 26.32
_olex2_refinement_description
;
1. Fixed Uiso
 At 1.2 times of:
  All C(H) groups, All C(H,H) groups
 At 1.5 times of:
  All O(H) groups
2.a Secondary CH2 refined with riding coordinates:
 C17(H17A,H17B), C16(H16A,H16B), C18(H18A,H18B), C15(H15A,H15B)
2.b Aromatic/amide H refined with riding coordinates:
 C7(H7), C14(H14), C11(H11), C4(H4), C5(H5), C12(H12)
2.c Idealised tetrahedral OH refined as rotating group:
 O6(H6), O3(H3)
;
_olex2_submission_special_instructions 'No special instructions were received'
_oxdiff_exptl_absorpt_empirical_details
;
Empirical correction (ABSPACK) includes:
- Absorption correction using spherical harmonics
- Frame scaling
;
_oxdiff_exptl_absorpt_empirical_full_max 1.673
_oxdiff_exptl_absorpt_empirical_full_min 0.754

loop_
_space_group_symop_operation_xyz
'x, y, z'
'-x, -y, -z'

loop_
_atom_site_label
_atom_site_type_symbol
_atom_site_fract_x
_atom_site_fract_y
_atom_site_fract_z
_atom_site_U_iso_or_equiv
_atom_site_adp_type
_atom_site_occupancy
_atom_site_site_symmetry_order
_atom_site_calc_flag
_atom_site_refinement_flags_posn
_atom_site_refinement_flags_adp
_atom_site_refinement_flags_occupancy
_atom_site_disorder_assembly
_atom_site_disorder_group
Ru1 Ru 0.40734(2) 0.43508(2) 0.00199(2) 0.00958(7) Uani 1 1 d . . . . .
Br2 Br 0.49275(3) 0.78566(3) 0.55732(3) 0.01821(8) Uani 1 1 d . . . . .
Br1 Br 1.21444(4) 0.04743(4) 0.34080(4) 0.03095(10) Uani 1 1 d . . . . .
O2 O 0.7241(2) 0.3860(2) 0.11000(19) 0.0138(4) Uani 1 1 d . . . . .
O4 O 0.3251(2) 0.4799(2) 0.16160(18) 0.0135(4) Uani 1 1 d . . . . .
O1 O 0.5426(2) 0.2558(2) 0.11400(18) 0.0132(4) Uani 1 1 d . . . . .
O5 O 0.5104(2) 0.6059(2) 0.15706(18) 0.0139(4) Uani 1 1 d . . . . .
O6 O 0.1493(2) 0.4303(2) 0.3549(2) 0.0208(5) Uani 1 1 d . . . . .
H6 H 0.183517 0.421644 0.287278 0.031 Uiso 1 1 calc R U . . .
O7 O 0.2207(2) 0.3041(2) -0.0078(2) 0.0198(4) Uani 1 1 d . . . . .
O3 O 0.5801(3) -0.0114(2) 0.2517(2) 0.0255(5) Uani 1 1 d . . . . .
H3 H 0.532181 0.065532 0.206481 0.038 Uiso 1 1 calc R U . . .
C7 C 0.9184(3) 0.1520(3) 0.2465(3) 0.0181(6) Uani 1 1 d . . . . .
H7 H 0.953805 0.240878 0.213602 0.022 Uiso 1 1 calc R U . . .
C14 C 0.4216(3) 0.6622(3) 0.3747(3) 0.0144(5) Uani 1 1 d . . . . .
H14 H 0.498893 0.708310 0.328566 0.017 Uiso 1 1 calc R U . . .
C8 C 0.3967(3) 0.5543(3) 0.2075(3) 0.0119(5) Uani 1 1 d . . . . .
C2 C 0.7706(3) 0.1407(3) 0.2230(3) 0.0148(6) Uani 1 1 d . . . . .
C9 C 0.3454(3) 0.5785(3) 0.3258(3) 0.0131(5) Uani 1 1 d . . . . .
C1 C 0.6735(3) 0.2690(3) 0.1446(3) 0.0129(5) Uani 1 1 d . . . . .
C11 C 0.1937(3) 0.5293(3) 0.5115(3) 0.0177(6) Uani 1 1 d . . . . .
H11 H 0.115912 0.484584 0.558214 0.021 Uiso 1 1 calc R U . . .
C10 C 0.2293(3) 0.5129(3) 0.3947(3) 0.0148(6) Uani 1 1 d . . . . .
C13 C 0.3840(3) 0.6772(3) 0.4899(3) 0.0152(6) Uani 1 1 d . . . . .
C6 C 1.0116(3) 0.0342(3) 0.3172(3) 0.0217(6) Uani 1 1 d . . . . .
C3 C 0.7196(3) 0.0091(3) 0.2736(3) 0.0184(6) Uani 1 1 d . . . . .
C4 C 0.8146(4) -0.1079(3) 0.3486(3) 0.0240(7) Uani 1 1 d . . . . .
H4 H 0.779217 -0.196368 0.384822 0.029 Uiso 1 1 calc R U . . .
C5 C 0.9600(4) -0.0959(3) 0.3704(3) 0.0247(7) Uani 1 1 d . . . . .
H5 H 1.024616 -0.175874 0.421472 0.030 Uiso 1 1 calc R U . . .
C12 C 0.2714(3) 0.6105(3) 0.5593(3) 0.0167(6) Uani 1 1 d . . . . .
H12 H 0.247975 0.620618 0.639177 0.020 Uiso 1 1 calc R U . . .
C17 C 0.1258(4) 0.1080(4) -0.0262(3) 0.0266(7) Uani 1 1 d . . . . .
H17A H 0.092847 0.058955 0.059632 0.032 Uiso 1 1 calc R U . . .
H17B H 0.137562 0.041073 -0.074782 0.032 Uiso 1 1 calc R U . . .
C16 C 0.0159(4) 0.2413(4) -0.0940(4) 0.0298(8) Uani 1 1 d . . . . .
H16A H -0.006754 0.245331 -0.181332 0.036 Uiso 1 1 calc R U . . .
H16B H -0.077666 0.242281 -0.047919 0.036 Uiso 1 1 calc R U . . .
C18 C 0.2681(4) 0.1665(4) -0.0204(4) 0.0300(8) Uani 1 1 d . . . . .
H18A H 0.331321 0.104613 0.053055 0.036 Uiso 1 1 calc R U . . .
H18B H 0.324081 0.175437 -0.098505 0.036 Uiso 1 1 calc R U . . .
C15 C 0.0947(4) 0.3644(4) -0.0943(4) 0.0380(9) Uani 1 1 d . . . . .
H15A H 0.127620 0.413009 -0.180264 0.046 Uiso 1 1 calc R U . . .
H15B H 0.027891 0.433916 -0.066128 0.046 Uiso 1 1 calc R U . . .

loop_
_atom_site_aniso_label
_atom_site_aniso_U_11
_atom_site_aniso_U_22
_atom_site_aniso_U_33
_atom_site_aniso_U_23
_atom_site_aniso_U_13
_atom_site_aniso_U_12
Ru1 0.01030(11) 0.01060(11) 0.00924(11) -0.00527(8) -0.00139(8) -0.00096(8)
Br2 0.02155(16) 0.02043(15) 0.01626(15) -0.01100(12) -0.00173(11) -0.00242(12)
Br1 0.01924(17) 0.03492(19) 0.0368(2) -0.01239(16) -0.01122(14) 0.00541(14)
O2 0.0122(9) 0.0141(9) 0.0150(10) -0.0055(8) -0.0037(8) 0.0008(7)
O4 0.0126(9) 0.0170(9) 0.0124(10) -0.0071(8) -0.0005(8) -0.0018(8)
O1 0.0138(9) 0.0121(9) 0.0133(10) -0.0040(8) -0.0025(8) -0.0002(7)
O5 0.0169(10) 0.0163(9) 0.0114(9) -0.0080(8) 0.0004(8) -0.0035(8)
O6 0.0179(11) 0.0304(12) 0.0206(11) -0.0151(10) 0.0047(9) -0.0090(9)
O7 0.0185(11) 0.0199(10) 0.0256(12) -0.0126(9) -0.0008(9) -0.0055(9)
O3 0.0240(12) 0.0205(11) 0.0275(13) -0.0016(9) -0.0031(10) -0.0029(9)
C7 0.0187(14) 0.0177(14) 0.0184(15) -0.0081(12) -0.0017(12) 0.0016(11)
C14 0.0158(13) 0.0143(13) 0.0130(13) -0.0058(11) -0.0019(11) 0.0014(11)
C8 0.0135(13) 0.0115(12) 0.0101(13) -0.0036(10) -0.0012(10) 0.0008(10)
C2 0.0161(14) 0.0155(13) 0.0130(13) -0.0063(11) -0.0007(11) 0.0017(11)
C9 0.0127(13) 0.0148(13) 0.0109(13) -0.0045(10) -0.0014(10) 0.0018(10)
C1 0.0169(13) 0.0124(12) 0.0102(13) -0.0058(10) -0.0008(11) 0.0009(11)
C11 0.0152(14) 0.0220(14) 0.0169(15) -0.0084(12) 0.0025(11) -0.0009(11)
C10 0.0127(13) 0.0168(13) 0.0153(14) -0.0067(11) -0.0015(11) 0.0006(11)
C13 0.0168(14) 0.0137(13) 0.0152(14) -0.0062(11) -0.0050(11) 0.0023(11)
C6 0.0174(15) 0.0267(16) 0.0212(16) -0.0106(13) -0.0045(12) 0.0038(12)
C3 0.0213(15) 0.0182(14) 0.0148(14) -0.0053(12) 0.0002(12) -0.0005(12)
C4 0.0298(17) 0.0180(14) 0.0201(16) -0.0024(12) 0.0018(13) 0.0012(13)
C5 0.0256(17) 0.0247(16) 0.0186(16) -0.0045(13) -0.0026(13) 0.0081(13)
C12 0.0174(14) 0.0186(14) 0.0142(14) -0.0078(11) -0.0017(11) 0.0036(11)
C17 0.0274(17) 0.0284(17) 0.0328(19) -0.0183(15) 0.0067(14) -0.0136(14)
C16 0.0234(17) 0.0380(19) 0.035(2) -0.0190(16) 0.0013(15) -0.0106(15)
C18 0.0240(17) 0.0222(16) 0.051(2) -0.0201(16) 0.0040(16) -0.0075(13)
C15 0.032(2) 0.0303(19) 0.050(2) -0.0077(17) -0.0200(18) -0.0090(16)

loop_
_atom_type_symbol
_atom_type_description
_atom_type_scat_dispersion_real
_atom_type_scat_dispersion_imag
_atom_type_scat_source
C C 0.0033 0.0016 'International Tables Vol C Tables 4.2.6.8 and 6.1.1.4'
H H 0.0000 0.0000 'International Tables Vol C Tables 4.2.6.8 and 6.1.1.4'
Br Br -0.2901 2.4595 'International Tables Vol C Tables 4.2.6.8 and 6.1.1.4'
O O 0.0106 0.0060 'International Tables Vol C Tables 4.2.6.8 and 6.1.1.4'
Ru Ru -1.2594 0.8363 'International Tables Vol C Tables 4.2.6.8 and 6.1.1.4'

loop_
_geom_angle_atom_site_label_1
_geom_angle_atom_site_label_2
_geom_angle_atom_site_label_3
_geom_angle
_geom_angle_site_symmetry_1
_geom_angle_site_symmetry_3
_geom_angle_publ_flag
Ru1 Ru1 O7 176.23(6) 2_665 . ?
O2 Ru1 Ru1 90.01(6) 2_665 2_665 ?
O2 Ru1 O4 89.29(8) 2_665 . ?
O2 Ru1 O1 179.21(8) 2_665 . ?
O2 Ru1 O5 90.14(8) 2_665 2_665 ?
O2 Ru1 O7 88.74(8) 2_665 . ?
O4 Ru1 Ru1 89.72(5) . 2_665 ?
O4 Ru1 O7 93.83(8) . . ?
O1 Ru1 Ru1 89.26(5) . 2_665 ?
O1 Ru1 O4 91.03(8) . . ?
O1 Ru1 O7 91.96(8) . . ?
O5 Ru1 Ru1 89.51(5) 2_665 2_665 ?
O5 Ru1 O4 179.05(8) 2_665 . ?
O5 Ru1 O1 89.52(8) 2_665 . ?
O5 Ru1 O7 86.93(8) 2_665 . ?
C1 O2 Ru1 119.07(18) . 2_665 ?
C8 O4 Ru1 117.98(17) . . ?
C1 O1 Ru1 118.43(17) . . ?
C8 O5 Ru1 119.84(17) . 2_665 ?
C10 O6 H6 109.5 . . ?
C18 O7 Ru1 116.11(18) . . ?
C18 O7 C15 104.9(3) . . ?
C15 O7 Ru1 121.54(19) . . ?
C3 O3 H3 109.5 . . ?
C2 C7 H7 120.1 . . ?
C6 C7 H7 120.1 . . ?
C6 C7 C2 119.8(3) . . ?
C9 C14 H14 120.1 . . ?
C13 C14 H14 120.1 . . ?
C13 C14 C9 119.9(3) . . ?
O4 C8 C9 118.5(2) . . ?
O5 C8 O4 122.9(3) . . ?
O5 C8 C9 118.6(2) . . ?
C7 C2 C1 118.5(3) . . ?
C3 C2 C7 119.4(3) . . ?
C3 C2 C1 122.1(3) . . ?
C14 C9 C8 118.6(3) . . ?
C14 C9 C10 119.2(3) . . ?
C10 C9 C8 122.1(3) . . ?
O2 C1 O1 123.2(3) . . ?
O2 C1 C2 118.4(3) . . ?
O1 C1 C2 118.3(2) . . ?
C10 C11 H11 119.9 . . ?
C12 C11 H11 119.9 . . ?
C12 C11 C10 120.3(3) . . ?
O6 C10 C9 123.3(3) . . ?
O6 C10 C11 116.8(3) . . ?
C11 C10 C9 119.9(3) . . ?
C14 C13 Br2 119.3(2) . . ?
C14 C13 C12 121.1(3) . . ?
C12 C13 Br2 119.5(2) . . ?
C7 C6 Br1 119.7(3) . . ?
C7 C6 C5 120.9(3) . . ?
C5 C6 Br1 119.4(2) . . ?
O3 C3 C2 122.9(3) . . ?
O3 C3 C4 117.2(3) . . ?
C4 C3 C2 119.9(3) . . ?
C3 C4 H4 119.9 . . ?
C5 C4 C3 120.3(3) . . ?
C5 C4 H4 119.9 . . ?
C6 C5 H5 120.1 . . ?
C4 C5 C6 119.8(3) . . ?
C4 C5 H5 120.1 . . ?
C11 C12 C13 119.7(3) . . ?
C11 C12 H12 120.2 . . ?
C13 C12 H12 120.2 . . ?
H17A C17 H17B 109.1 . . ?
C16 C17 H17A 111.1 . . ?
C16 C17 H17B 111.1 . . ?
C18 C17 H17A 111.1 . . ?
C18 C17 H17B 111.1 . . ?
C18 C17 C16 103.3(3) . . ?
C17 C16 H16A 110.8 . . ?
C17 C16 H16B 110.8 . . ?
H16A C16 H16B 108.9 . . ?
C15 C16 C17 104.7(3) . . ?
C15 C16 H16A 110.8 . . ?
C15 C16 H16B 110.8 . . ?
O7 C18 C17 104.4(3) . . ?
O7 C18 H18A 110.9 . . ?
O7 C18 H18B 110.9 . . ?
C17 C18 H18A 110.9 . . ?
C17 C18 H18B 110.9 . . ?
H18A C18 H18B 108.9 . . ?
O7 C15 C16 106.2(3) . . ?
O7 C15 H15A 110.5 . . ?
O7 C15 H15B 110.5 . . ?
C16 C15 H15A 110.5 . . ?
C16 C15 H15B 110.5 . . ?
H15A C15 H15B 108.7 . . ?

loop_
_geom_bond_atom_site_label_1
_geom_bond_atom_site_label_2
_geom_bond_distance
_geom_bond_site_symmetry_2
_geom_bond_publ_flag
Ru1 Ru1 2.2680(4) 2_665 ?
Ru1 O2 2.058(2) 2_665 ?
Ru1 O4 2.085(2) . ?
Ru1 O1 2.0764(19) . ?
Ru1 O5 2.0627(19) 2_665 ?
Ru1 O7 2.318(2) . ?
Br2 C13 1.901(3) . ?
Br1 C6 1.902(3) . ?
O2 C1 1.265(3) . ?
O4 C8 1.285(3) . ?
O1 C1 1.284(3) . ?
O5 C8 1.266(3) . ?
O6 H6 0.8400 . ?
O6 C10 1.359(4) . ?
O7 C18 1.445(4) . ?
O7 C15 1.445(4) . ?
O3 H3 0.8400 . ?
O3 C3 1.355(4) . ?
C7 H7 0.9500 . ?
C7 C2 1.405(4) . ?
C7 C6 1.373(4) . ?
C14 H14 0.9500 . ?
C14 C9 1.404(4) . ?
C14 C13 1.379(4) . ?
C8 C9 1.481(4) . ?
C2 C1 1.481(4) . ?
C2 C3 1.403(4) . ?
C9 C10 1.410(4) . ?
C11 H11 0.9500 . ?
C11 C10 1.398(4) . ?
C11 C12 1.386(4) . ?
C13 C12 1.391(4) . ?
C6 C5 1.396(5) . ?
C3 C4 1.393(4) . ?
C4 H4 0.9500 . ?
C4 C5 1.381(5) . ?
C5 H5 0.9500 . ?
C12 H12 0.9500 . ?
C17 H17A 0.9900 . ?
C17 H17B 0.9900 . ?
C17 C16 1.539(5) . ?
C17 C18 1.508(4) . ?
C16 H16A 0.9900 . ?
C16 H16B 0.9900 . ?
C16 C15 1.517(5) . ?
C18 H18A 0.9900 . ?
C18 H18B 0.9900 . ?
C15 H15A 0.9900 . ?
C15 H15B 0.9900 . ?

loop_
_geom_torsion_atom_site_label_1
_geom_torsion_atom_site_label_2
_geom_torsion_atom_site_label_3
_geom_torsion_atom_site_label_4
_geom_torsion
_geom_torsion_site_symmetry_1
_geom_torsion_site_symmetry_2
_geom_torsion_site_symmetry_3
_geom_torsion_site_symmetry_4
_geom_torsion_publ_flag
Ru1 O2 C1 O1 -0.5(4) 2_665 . . . ?
Ru1 O2 C1 C2 178.76(18) 2_665 . . . ?
Ru1 O4 C8 O5 3.1(3) . . . . ?
Ru1 O4 C8 C9 -175.83(18) . . . . ?
Ru1 O1 C1 O2 0.1(4) . . . . ?
Ru1 O1 C1 C2 -179.14(18) . . . . ?
Ru1 O5 C8 O4 -2.5(4) 2_665 . . . ?
Ru1 O5 C8 C9 176.44(18) 2_665 . . . ?
Ru1 O7 C18 C17 -179.2(2) . . . . ?
Ru1 O7 C15 C16 168.1(2) . . . . ?
Br2 C13 C12 C11 -178.8(2) . . . . ?
Br1 C6 C5 C4 -176.9(2) . . . . ?
O4 C8 C9 C14 -178.7(2) . . . . ?
O4 C8 C9 C10 5.5(4) . . . . ?
O5 C8 C9 C14 2.4(4) . . . . ?
O5 C8 C9 C10 -173.5(3) . . . . ?
O3 C3 C4 C5 177.4(3) . . . . ?
C7 C2 C1 O2 -5.3(4) . . . . ?
C7 C2 C1 O1 174.0(3) . . . . ?
C7 C2 C3 O3 -177.8(3) . . . . ?
C7 C2 C3 C4 1.4(4) . . . . ?
C7 C6 C5 C4 2.1(5) . . . . ?
C14 C9 C10 O6 179.9(3) . . . . ?
C14 C9 C10 C11 -1.4(4) . . . . ?
C14 C13 C12 C11 -1.1(4) . . . . ?
C8 C9 C10 O6 -4.3(4) . . . . ?
C8 C9 C10 C11 174.4(3) . . . . ?
C2 C7 C6 Br1 176.4(2) . . . . ?
C2 C7 C6 C5 -2.5(5) . . . . ?
C2 C3 C4 C5 -1.8(5) . . . . ?
C9 C14 C13 Br2 177.9(2) . . . . ?
C9 C14 C13 C12 0.1(4) . . . . ?
C1 C2 C3 O3 2.0(5) . . . . ?
C1 C2 C3 C4 -178.9(3) . . . . ?
C10 C11 C12 C13 0.8(4) . . . . ?
C13 C14 C9 C8 -174.8(3) . . . . ?
C13 C14 C9 C10 1.1(4) . . . . ?
C6 C7 C2 C1 -179.0(3) . . . . ?
C6 C7 C2 C3 0.8(4) . . . . ?
C3 C2 C1 O2 174.9(3) . . . . ?
C3 C2 C1 O1 -5.8(4) . . . . ?
C3 C4 C5 C6 0.1(5) . . . . ?
C12 C11 C10 O6 179.2(3) . . . . ?
C12 C11 C10 C9 0.5(4) . . . . ?
C17 C16 C15 O7 -12.6(4) . . . . ?
C16 C17 C18 O7 32.9(4) . . . . ?
C18 O7 C15 C16 33.9(4) . . . . ?
C18 C17 C16 C15 -12.2(4) . . . . ?
C15 O7 C18 C17 -42.1(4) . . . . ?
